data_7010561
loop_
_publ_author_name
'Shin, Jun Ho'
'Savage, William'
'Murphy, Vincent J.'
'Bonanno, Jeffrey B.'
'Churchill, David G.'
'Parkin, Gerard'

_publ_section_title
;
 The syntheses, structures and reactivity of
 bis(tert-butylcyclopentadienyl)molybdenum derivatives: nitrogen
 alkylation of an \h2-acetonitrile ligand and influence of the
 chalcogen on the barrier to inversion of chalcogenoether adducts
;
_journal_issue 11
_journal_name_full 'Journal of the Chemical Society, Dalton Transactions'
_journal_page_first 1732
_journal_paper_doi 10.1039/b100372k
_journal_year 2001
_chemical_formula_sum 'C18 H26 Mo O'
_chemical_formula_weight 354.33
_chemical_name_systematic
; 
? 
;
_space_group_IT_number 15
_symmetry_cell_setting monoclinic
_symmetry_space_group_name_Hall '-C 2yc'
_symmetry_space_group_name_H-M 'C 1 2/c 1'
_atom_sites_solution_hydrogens geom
_atom_sites_solution_primary direct
_atom_sites_solution_secondary difmap
_audit_creation_method SHELXL-97
_cell_angle_alpha 90.00
_cell_angle_beta 101.21(2)
_cell_angle_gamma 90.00
_cell_formula_units_Z 4
_cell_length_a 15.601(3)
_cell_length_b 6.2830(10)
_cell_length_c 17.732(3)
_cell_measurement_temperature 293(2)
_cell_volume 1704.9(5)
_computing_structure_refinement 'SHELXL-97 (Sheldrick, 1997)'
_computing_structure_solution 'SHELXS-97 (Sheldrick, 1990)'
_diffrn_ambient_temperature 293(2)
_diffrn_measured_fraction_theta_full 0.991
_diffrn_measured_fraction_theta_max 0.991
_diffrn_radiation_monochromator graphite
_diffrn_radiation_source 'fine-focus sealed tube'
_diffrn_radiation_type MoK\a
_diffrn_radiation_wavelength 0.71073
_diffrn_reflns_av_R_equivalents 0.0131
_diffrn_reflns_av_sigmaI/netI 0.0249
_diffrn_reflns_limit_h_max 18
_diffrn_reflns_limit_h_min 0
_diffrn_reflns_limit_k_max 7
_diffrn_reflns_limit_k_min 0
_diffrn_reflns_limit_l_max 20
_diffrn_reflns_limit_l_min -20
_diffrn_reflns_number 1547
_diffrn_reflns_theta_full 25.00
_diffrn_reflns_theta_max 25.00
_diffrn_reflns_theta_min 2.34
_exptl_absorpt_coefficient_mu 0.764
_exptl_absorpt_correction_T_max 0.9275
_exptl_absorpt_correction_T_min 0.6169
_exptl_crystal_density_diffrn 1.380
_exptl_crystal_density_method 'not measured'
_exptl_crystal_F_000 736
_exptl_crystal_size_max 0.70
_exptl_crystal_size_mid 0.50
_exptl_crystal_size_min 0.10
_refine_diff_density_max 0.410
_refine_diff_density_min -0.426
_refine_diff_density_rms 0.053
_refine_ls_extinction_coef 0.0012(3)
_refine_ls_extinction_expression Fc^*^=kFc[1+0.001xFc^2^\l^3^/sin(2\q)]^-1/4^
_refine_ls_extinction_method SHELXL
_refine_ls_goodness_of_fit_ref 1.063
_refine_ls_hydrogen_treatment mixed
_refine_ls_matrix_type full
_refine_ls_number_parameters 94
_refine_ls_number_reflns 1490
_refine_ls_number_restraints 0
_refine_ls_restrained_S_all 1.063
_refine_ls_R_factor_all 0.0351
_refine_ls_R_factor_gt 0.0293
_refine_ls_shift/su_max 0.000
_refine_ls_shift/su_mean 0.000
_refine_ls_structure_factor_coef Fsqd
_refine_ls_weighting_details 'calc w=1/[\s^2^(Fo^2^)+(0.0380P)^2^+1.2461P] where P=(Fo^2^+2Fc^2^)/3'
_refine_ls_weighting_scheme calc
_refine_ls_wR_factor_gt 0.0701
_refine_ls_wR_factor_ref 0.0725
_reflns_number_gt 1320
_reflns_number_total 1490
_reflns_threshold_expression >2sigma(I)
_cod_data_source_file b100372k.txt
_cod_data_source_block moo20
_cod_depositor_comments
;
The following automatic conversions were performed:
'_symmetry_cell_setting' value 'Monoclinic' changed to 'monoclinic'
according to '/home/saulius/struct/CIF-dictionaries/cif_core.dic'
dictionary named 'cif_core.dic' version 2.4.1 from 2010-06-29.

Automatic conversion script
Id: cif_fix_enum 1527 2010-12-29 10:47:43Z saulius 
;
_cod_original_sg_symbol_H-M C2/c
_cod_database_code 7010561

loop_
_symmetry_equiv_pos_as_xyz
'x, y, z'
'-x, y, -z+1/2'
'x+1/2, y+1/2, z'
'-x+1/2, y+1/2, -z+1/2'
'-x, -y, -z'
'x, -y, z-1/2'
'-x+1/2, -y+1/2, -z'
'x+1/2, -y+1/2, z-1/2'

loop_
_atom_site_label
_atom_site_type_symbol
_atom_site_fract_x
_atom_site_fract_y
_atom_site_fract_z
_atom_site_U_iso_or_equiv
_atom_site_adp_type
_atom_site_occupancy
_atom_site_symmetry_multiplicity
_atom_site_calc_flag
_atom_site_refinement_flags
_atom_site_disorder_assembly
_atom_site_disorder_group
Mo Mo 0.0000 0.20671(6) 0.7500 0.04891(16) Uani 1 2 d S . .
O O 0.0000 -0.0647(5) 0.7500 0.154(3) Uani 1 2 d S . .
C11 C 0.04286(18) 0.2996(4) 0.63438(14) 0.0426(6) Uani 1 1 d . . .
C12 C -0.0312(2) 0.1644(5) 0.61691(16) 0.0573(8) Uani 1 1 d . . .
H12A H -0.0327 0.0312 0.5901 0.080 Uiso 1 1 d R . .
C13 C -0.1034(2) 0.2682(6) 0.6371(2) 0.0726(10) Uani 1 1 d . . .
H13A H -0.1625 0.2169 0.6272 0.080 Uiso 1 1 d R . .
C14 C -0.0766(2) 0.4717(6) 0.66347(17) 0.0602(8) Uani 1 1 d . . .
H14A H -0.1135 0.5815 0.6773 0.080 Uiso 1 1 d R . .
C15 C 0.01171(19) 0.4932(4) 0.66086(15) 0.0472(7) Uani 1 1 d . . .
H15A H 0.0462 0.6196 0.6731 0.080 Uiso 1 1 d R . .
C21 C 0.1311(2) 0.2659(5) 0.61202(18) 0.0538(7) Uani 1 1 d . . .
C22 C 0.1508(3) 0.0292(6) 0.6071(2) 0.0794(11) Uani 1 1 d . . .
H22A H 0.1053 -0.0363 0.5701 0.080 Uiso 1 1 d R . .
H22B H 0.2059 0.0100 0.5916 0.080 Uiso 1 1 d R . .
H22C H 0.1529 -0.0355 0.6565 0.080 Uiso 1 1 d R . .
C23 C 0.1270(3) 0.3681(8) 0.5331(2) 0.0851(12) Uani 1 1 d . . .
H23A H 0.0817 0.3006 0.4964 0.080 Uiso 1 1 d R . .
H23B H 0.1139 0.5168 0.5363 0.080 Uiso 1 1 d R . .
H23C H 0.1819 0.3517 0.5170 0.080 Uiso 1 1 d R . .
C24 C 0.2032(2) 0.3701(7) 0.6705(2) 0.0769(10) Uani 1 1 d . . .
H24A H 0.1908 0.5193 0.6733 0.080 Uiso 1 1 d R . .
H24B H 0.2055 0.3062 0.7200 0.080 Uiso 1 1 d R . .
H24C H 0.2585 0.3517 0.6551 0.080 Uiso 1 1 d R . .

loop_
_atom_site_aniso_label
_atom_site_aniso_U_11
_atom_site_aniso_U_22
_atom_site_aniso_U_33
_atom_site_aniso_U_23
_atom_site_aniso_U_13
_atom_site_aniso_U_12
Mo 0.0752(3) 0.0345(2) 0.0398(2) 0.000 0.01795(16) 0.000
O 0.376(9) 0.0321(19) 0.069(2) 0.000 0.085(4) 0.000
C11 0.0540(15) 0.0402(14) 0.0335(12) 0.0027(11) 0.0079(11) 0.0015(13)
C12 0.069(2) 0.056(2) 0.0452(15) -0.0083(13) 0.0065(14) -0.0131(15)
C13 0.0499(18) 0.094(3) 0.073(2) -0.0005(19) 0.0084(15) -0.0119(18)
C14 0.0607(19) 0.069(2) 0.0517(17) 0.0124(15) 0.0139(14) 0.0205(17)
C15 0.0641(18) 0.0366(14) 0.0414(14) 0.0070(11) 0.0114(12) 0.0061(13)
C21 0.0586(18) 0.0489(18) 0.0574(17) 0.0058(13) 0.0199(14) 0.0071(13)
C22 0.082(3) 0.061(2) 0.101(3) 0.001(2) 0.032(2) 0.0229(19)
C23 0.093(3) 0.103(3) 0.072(2) 0.025(2) 0.045(2) 0.028(2)
C24 0.0519(19) 0.082(3) 0.098(3) -0.001(2) 0.0167(18) -0.0059(18)

loop_
_atom_type_symbol
_atom_type_description
_atom_type_scat_dispersion_real
_atom_type_scat_dispersion_imag
_atom_type_scat_source
C C 0.0033 0.0016 'International Tables Vol C Tables 4.2.6.8 and 6.1.1.4'
H H 0.0000 0.0000 'International Tables Vol C Tables 4.2.6.8 and 6.1.1.4'
O O 0.0106 0.0060 'International Tables Vol C Tables 4.2.6.8 and 6.1.1.4'
Mo Mo -1.6832 0.6857 'International Tables Vol C Tables 4.2.6.8 and 6.1.1.4'

loop_
_geom_angle_atom_site_label_1
_geom_angle_atom_site_label_2
_geom_angle_atom_site_label_3
_geom_angle
_geom_angle_site_symmetry_1
_geom_angle_site_symmetry_3
_geom_angle_publ_flag
O Mo C12 83.45(8) . . ?
O Mo C12 83.45(8) . 2_556 ?
C12 Mo C12 166.89(16) . 2_556 ?
O Mo C13 99.48(10) . 2_556 ?
C12 Mo C13 148.94(12) . 2_556 ?
C12 Mo C13 35.02(12) 2_556 2_556 ?
O Mo C13 99.48(10) . . ?
C12 Mo C13 35.02(12) . . ?
C12 Mo C13 148.94(12) 2_556 . ?
C13 Mo C13 161.0(2) 2_556 . ?
O Mo C11 104.39(7) . 2_556 ?
C12 Mo C11 150.81(11) . 2_556 ?
C12 Mo C11 35.29(10) 2_556 2_556 ?
C13 Mo C11 58.64(11) 2_556 2_556 ?
C13 Mo C11 116.01(11) . 2_556 ?
O Mo C11 104.39(7) . . ?
C12 Mo C11 35.29(10) . . ?
C12 Mo C11 150.81(11) 2_556 . ?
C13 Mo C11 116.01(12) 2_556 . ?
C13 Mo C11 58.64(11) . . ?
C11 Mo C11 151.23(14) 2_556 . ?
O Mo C14 133.53(9) . 2_556 ?
C12 Mo C14 134.56(11) . 2_556 ?
C12 Mo C14 57.02(12) 2_556 2_556 ?
C13 Mo C14 34.06(12) 2_556 2_556 ?
C13 Mo C14 126.98(15) . 2_556 ?
C11 Mo C14 57.63(10) 2_556 2_556 ?
C11 Mo C14 101.13(10) . 2_556 ?
O Mo C14 133.53(9) . . ?
C12 Mo C14 57.02(12) . . ?
C12 Mo C14 134.56(11) 2_556 . ?
C13 Mo C14 126.98(15) 2_556 . ?
C13 Mo C14 34.06(12) . . ?
C11 Mo C14 101.13(10) 2_556 . ?
C11 Mo C14 57.63(10) . . ?
C14 Mo C14 92.94(18) 2_556 . ?
O Mo C15 137.90(7) . . ?
C12 Mo C15 56.78(10) . . ?
C12 Mo C15 135.83(11) 2_556 . ?
C13 Mo C15 107.91(12) 2_556 . ?
C13 Mo C15 56.49(12) . . ?
C11 Mo C15 117.02(10) 2_556 . ?
C11 Mo C15 34.61(9) . . ?
C14 Mo C15 79.16(11) 2_556 . ?
C14 Mo C15 33.48(10) . . ?
O Mo C15 137.90(7) . 2_556 ?
C12 Mo C15 135.83(11) . 2_556 ?
C12 Mo C15 56.78(10) 2_556 2_556 ?
C13 Mo C15 56.49(12) 2_556 2_556 ?
C13 Mo C15 107.91(12) . 2_556 ?
C11 Mo C15 34.61(9) 2_556 2_556 ?
C11 Mo C15 117.02(10) . 2_556 ?
C14 Mo C15 33.48(10) 2_556 2_556 ?
C14 Mo C15 79.16(11) . 2_556 ?
C15 Mo C15 84.19(13) . 2_556 ?
C12 C11 C15 105.6(3) . . ?
C12 C11 C21 126.9(3) . . ?
C15 C11 C21 126.2(3) . . ?
C12 C11 Mo 71.59(15) . . ?
C15 C11 Mo 75.58(15) . . ?
C21 C11 Mo 128.22(19) . . ?
C13 C12 C11 108.9(3) . . ?
C13 C12 Mo 73.1(2) . . ?
C11 C12 Mo 73.13(15) . . ?
C14 C13 C12 107.9(3) . . ?
C14 C13 Mo 75.74(19) . . ?
C12 C13 Mo 71.88(19) . . ?
C15 C14 C13 108.1(3) . . ?
C15 C14 Mo 73.60(16) . . ?
C13 C14 Mo 70.19(19) . . ?
C14 C15 C11 109.4(3) . . ?
C14 C15 Mo 72.92(17) . . ?
C11 C15 Mo 69.80(14) . . ?
C11 C21 C24 110.5(3) . . ?
C11 C21 C22 110.7(3) . . ?
C24 C21 C22 109.2(3) . . ?
C11 C21 C23 107.5(3) . . ?
C24 C21 C23 109.7(3) . . ?
C22 C21 C23 109.3(3) . . ?

loop_
_geom_bond_atom_site_label_1
_geom_bond_atom_site_label_2
_geom_bond_distance
_geom_bond_site_symmetry_2
_geom_bond_publ_flag
Mo O 1.705(4) . ?
Mo C12 2.330(3) . ?
Mo C12 2.330(3) 2_556 ?
Mo C13 2.346(4) 2_556 ?
Mo C13 2.346(4) . ?
Mo C11 2.350(2) 2_556 ?
Mo C11 2.350(2) . ?
Mo C14 2.417(3) 2_556 ?
Mo C14 2.417(3) . ?
Mo C15 2.426(3) . ?
Mo C15 2.426(3) 2_556 ?
C11 C12 1.419(4) . ?
C11 C15 1.423(4) . ?
C11 C21 1.520(4) . ?
C12 C13 1.407(5) . ?
C13 C14 1.397(5) . ?
C14 C15 1.395(4) . ?
C21 C24 1.522(5) . ?
C21 C22 1.525(4) . ?
C21 C23 1.530(4) . ?
